data_4086453
loop_
_publ_author_name
'Seow, Celestine'
'Xi, Hong-Wei'
'Li, Yongxin'
'So, Cheuk-Wai'

_publ_section_title
;
 Synthesis of a Germylidenide Anion from the C--C Bond Activation of a
 Bis(germylene)
;
_journal_issue 8
_journal_name_full Organometallics
_journal_page_first 1060
_journal_paper_doi 10.1021/acs.organomet.5b01001
_journal_volume 35
_journal_year 2016
_chemical_formula_sum 'C32 H46 Ge2 Li2 N4'
_chemical_formula_weight 645.79
_space_group_crystal_system orthorhombic
_space_group_IT_number 54
_space_group_name_Hall '-P 2a 2ac'
_space_group_name_H-M_alt 'P c c a'
_symmetry_space_group_name_Hall '-P 2a 2ac'
_symmetry_space_group_name_H-M 'P c c a'
_atom_sites_solution_hydrogens geom
_cell_angle_alpha 90
_cell_angle_beta 90
_cell_angle_gamma 90
_cell_formula_units_Z 4
_cell_length_a 15.099(4)
_cell_length_b 10.770(3)
_cell_length_c 20.223(5)
_cell_measurement_reflns_used 2072
_cell_measurement_temperature 133.(2)
_cell_measurement_theta_max 25.7635
_cell_measurement_theta_min 2.7631
_cell_volume 3288.6(15)
_computing_cell_refinement 'SAINT V8.34A (Bruker AXS Inc., 2013)'
_computing_data_collection 'APEX2 (Bruker AXS Inc., 2014)'
_computing_data_reduction 'SAINT V8.34A (Bruker AXS Inc., 2013)'
_computing_molecular_graphics 'XP (Bruker AXS Inc., 2014)'
_computing_publication_material 'APEX2 (Bruker AXS Inc., 2014)'
_computing_structure_refinement 'SHELXL-2014 (Sheldrick, 2014)'
_diffrn_ambient_temperature 133.(2)
_diffrn_detector_area_resol_mean 8.3333
_diffrn_measured_fraction_theta_full 0.994
_diffrn_measured_fraction_theta_max 0.994
_diffrn_measurement_device_type 'CCD area detector'
_diffrn_measurement_method 'phi and omega scans'
_diffrn_radiation_monochromator graphite
_diffrn_radiation_type MoK\a
_diffrn_radiation_wavelength 0.71073
_diffrn_reflns_av_R_equivalents 0.1163
_diffrn_reflns_av_unetI/netI 0.0929
_diffrn_reflns_limit_h_max 21
_diffrn_reflns_limit_h_min -20
_diffrn_reflns_limit_k_max 13
_diffrn_reflns_limit_k_min -15
_diffrn_reflns_limit_l_max 28
_diffrn_reflns_limit_l_min -16
_diffrn_reflns_number 23643
_diffrn_reflns_theta_full 30.58
_diffrn_reflns_theta_max 30.58
_diffrn_reflns_theta_min 2.70
_diffrn_source 'fine-focus sealed tube'
_exptl_absorpt_coefficient_mu 1.854
_exptl_absorpt_correction_T_max 0.71
_exptl_absorpt_correction_T_min 0.39
_exptl_absorpt_correction_type multi-scan
_exptl_absorpt_process_details 'SADABS V2014/3 (Bruker AXS Inc.)'
_exptl_crystal_colour black
_exptl_crystal_density_diffrn 1.304
_exptl_crystal_density_method 'not measured'
_exptl_crystal_description block
_exptl_crystal_F_000 1344
_exptl_crystal_size_max 0.420
_exptl_crystal_size_mid 0.220
_exptl_crystal_size_min 0.200
_refine_diff_density_max 1.868
_refine_diff_density_min -0.874
_refine_ls_extinction_method none
_refine_ls_goodness_of_fit_ref 1.090
_refine_ls_hydrogen_treatment constr
_refine_ls_matrix_type full
_refine_ls_number_parameters 187
_refine_ls_number_reflns 5041
_refine_ls_number_restraints 0
_refine_ls_restrained_S_all 1.090
_refine_ls_R_factor_all 0.1222
_refine_ls_R_factor_gt 0.0728
_refine_ls_shift/su_max 0.000
_refine_ls_shift/su_mean 0.000
_refine_ls_structure_factor_coef Fsqd
_refine_ls_weighting_details 'w=1/[\s^2^(Fo^2^)+(0.0644P)^2^+6.9199P] where P=(Fo^2^+2Fc^2^)/3'
_refine_ls_weighting_scheme calc
_refine_ls_wR_factor_gt 0.1523
_refine_ls_wR_factor_ref 0.1724
_reflns_number_gt 3184
_reflns_number_total 5041
_reflns_threshold_expression 'I > 2\s(I)'
_cod_data_source_file om5b01001_si_002.cif
_cod_data_source_block I
_cod_depositor_comments 'Adding full bibliography for 4086452--4086454.cif.'
_cod_original_cell_volume 3288.6(14)
_cod_database_code 4086453

loop_
_space_group_symop_operation_xyz
'x, y, z'
'-x+1/2, -y, z'
'-x, y, -z+1/2'
'x+1/2, -y, -z+1/2'
'-x, -y, -z'
'x-1/2, y, -z'
'x, -y, z-1/2'
'-x-1/2, y, z-1/2'

loop_
_atom_site_type_symbol
_atom_site_label
_atom_site_fract_x
_atom_site_fract_y
_atom_site_fract_z
_atom_site_U_iso_or_equiv
_atom_site_adp_type
_atom_site_calc_flag
_atom_site_refinement_flags_adp
_atom_site_refinement_flags_posn
_atom_site_occupancy
Ge Ge1 0.11382(3) 0.96502(4) 0.23666(2) 0.01536(13) Uani d . . 1
C C1 0.1353(3) 0.9020(4) 0.1479(2) 0.0138(8) Uani d . . 1
C C2 0.1249(3) 0.9587(4) 0.0842(2) 0.0167(8) Uani d . . 1
C C3 0.1308(3) 0.8919(4) 0.0262(2) 0.0216(10) Uani d . . 1
H H3 0.1204 0.9319 -0.015 0.026 Uiso calc U R 1
C C4 0.1525(3) 0.7622(4) 0.0279(2) 0.0221(9) Uani d . . 1
H H4 0.1584 0.7172 -0.0123 0.027 Uiso calc U R 1
C C5 0.1648(3) 0.7034(4) 0.0865(2) 0.0179(9) Uani d . . 1
H H5 0.1799 0.6177 0.087 0.022 Uiso calc U R 1
C C6 0.1554(3) 0.7691(4) 0.1479(2) 0.0151(8) Uani d . . 1
C C7 0.1632(3) 0.7173(4) 0.2112(2) 0.0150(8) Uani d . . 1
H H7 0.1741 0.6267 0.2184 0.018 Uiso calc U R 1
C C8 0.1501(3) 0.7495(4) 0.3316(2) 0.0180(9) Uani d . . 1
C C9 0.0771(4) 0.6513(5) 0.3395(2) 0.0287(11) Uani d . . 1
H H9A 0.0194 0.6886 0.3294 0.043 Uiso calc U R 1
H H9B 0.0769 0.6203 0.385 0.043 Uiso calc U R 1
H H9C 0.0883 0.5823 0.309 0.043 Uiso calc U R 1
C C10 0.2418(4) 0.6947(5) 0.3458(2) 0.0285(11) Uani d . . 1
H H10A 0.2517 0.6226 0.3172 0.043 Uiso calc U R 1
H H10B 0.2451 0.669 0.3922 0.043 Uiso calc U R 1
H H10C 0.2873 0.7575 0.337 0.043 Uiso calc U R 1
C C11 0.1334(4) 0.8560(4) 0.3800(2) 0.0298(12) Uani d . . 1
H H11A 0.1779 0.9209 0.3732 0.045 Uiso calc U R 1
H H11B 0.1373 0.8249 0.4254 0.045 Uiso calc U R 1
H H11C 0.0742 0.8904 0.3723 0.045 Uiso calc U R 1
C C12 0.1003(3) 1.0914(4) 0.0794(2) 0.0171(9) Uani d . . 1
H H12 0.0725 1.1195 0.04 0.02 Uiso calc U R 1
C C13 0.0709(3) 1.2950(4) 0.1198(2) 0.0169(8) Uani d . . 1
C C14 -0.0267(3) 1.2765(4) 0.1370(2) 0.0227(9) Uani d . . 1
H H14A -0.0548 1.2241 0.1034 0.034 Uiso calc U R 1
H H14B -0.0565 1.3573 0.1384 0.034 Uiso calc U R 1
H H14C -0.0316 1.2361 0.1803 0.034 Uiso calc U R 1
C C15 0.0805(3) 1.3538(4) 0.0507(2) 0.0247(10) Uani d . . 1
H H15A 0.1426 1.3493 0.0366 0.037 Uiso calc U R 1
H H15B 0.0618 1.4408 0.0525 0.037 Uiso calc U R 1
H H15C 0.0434 1.3085 0.0191 0.037 Uiso calc U R 1
C C16 0.1141(3) 1.3807(4) 0.1713(2) 0.0237(9) Uani d . . 1
H H16A 0.1145 1.3394 0.2145 0.036 Uiso calc U R 1
H H16B 0.0804 1.4582 0.1743 0.036 Uiso calc U R 1
H H16C 0.1751 1.3991 0.1579 0.036 Uiso calc U R 1
Li Li1 0.2217(5) 1.1420(7) 0.1899(4) 0.0211(16) Uani d . . 1
N N1 0.1485(2) 0.7988(3) 0.26274(17) 0.0151(7) Uani d . . 1
N N2 0.1144(3) 1.1707(3) 0.12551(17) 0.0161(7) Uani d . . 1

loop_
_atom_site_aniso_label
_atom_site_aniso_U_11
_atom_site_aniso_U_22
_atom_site_aniso_U_33
_atom_site_aniso_U_12
_atom_site_aniso_U_13
_atom_site_aniso_U_23
Ge1 0.0179(2) 0.00981(19) 0.0184(2) -0.00047(17) 0.00136(19) -0.00147(16)
C1 0.011(2) 0.0091(17) 0.021(2) -0.0021(13) -0.0014(15) -0.0027(15)
C2 0.015(2) 0.0151(18) 0.0199(19) -0.0017(16) -0.0018(15) -0.0025(16)
C3 0.022(3) 0.021(2) 0.022(2) -0.0010(17) -0.0020(17) 0.0005(18)
C4 0.029(3) 0.017(2) 0.021(2) -0.0013(18) -0.0007(19) -0.0058(17)
C5 0.019(2) 0.0098(17) 0.025(2) -0.0003(15) -0.0011(17) -0.0054(15)
C6 0.012(2) 0.0109(17) 0.022(2) -0.0022(15) 0.0034(16) -0.0027(15)
C7 0.015(2) 0.0076(16) 0.022(2) 0.0015(14) 0.0004(16) -0.0009(15)
C8 0.022(2) 0.0150(19) 0.017(2) 0.0005(16) 0.0009(17) 0.0001(16)
C9 0.031(3) 0.025(2) 0.030(3) -0.011(2) 0.002(2) 0.004(2)
C10 0.024(3) 0.035(3) 0.026(2) 0.007(2) -0.005(2) 0.005(2)
C11 0.048(4) 0.020(2) 0.021(2) 0.000(2) 0.003(2) -0.0023(18)
C12 0.016(2) 0.0171(19) 0.019(2) 0.0007(16) -0.0016(16) 0.0024(16)
C13 0.016(2) 0.0104(17) 0.024(2) 0.0026(15) -0.0012(17) -0.0010(15)
C14 0.018(2) 0.019(2) 0.031(2) -0.0013(17) -0.0019(19) -0.0043(18)
C15 0.030(3) 0.015(2) 0.029(2) 0.0035(18) -0.001(2) 0.0058(18)
C16 0.026(3) 0.0141(19) 0.031(2) 0.0020(18) -0.004(2) -0.0020(17)
Li1 0.014(4) 0.018(4) 0.031(4) -0.007(3) -0.004(3) 0.004(3)
N1 0.0155(17) 0.0110(14) 0.0186(16) -0.0016(12) -0.0004(15) 0.0021(14)
N2 0.0153(18) 0.0115(15) 0.0215(18) 0.0012(14) -0.0011(15) 0.0020(13)

loop_
_atom_type_symbol
_atom_type_description
_atom_type_scat_dispersion_real
_atom_type_scat_dispersion_imag
_atom_type_scat_source
C C 0.0033 0.0016 'International Tables Vol C Tables 4.2.6.8 and 6.1.1.4'
H H 0.0000 0.0000 'International Tables Vol C Tables 4.2.6.8 and 6.1.1.4'
Li Li -0.0003 0.0001 'International Tables Vol C Tables 4.2.6.8 and 6.1.1.4'
N N 0.0061 0.0033 'International Tables Vol C Tables 4.2.6.8 and 6.1.1.4'
Ge Ge 0.1547 1.8001 'International Tables Vol C Tables 4.2.6.8 and 6.1.1.4'

loop_
_geom_angle_atom_site_label_1
_geom_angle_atom_site_label_2
_geom_angle_atom_site_label_3
_geom_angle_site_symmetry_1
_geom_angle_site_symmetry_3
_geom_angle
N1 Ge1 C1 . . 83.31(16)
N1 Ge1 Li1 . . 126.1(2)
C1 Ge1 Li1 . . 79.7(2)
N1 Ge1 Li1 . 2_575 59.35(18)
C1 Ge1 Li1 . 2_575 54.3(2)
Li1 Ge1 Li1 . 2_575 69.3(3)
C2 C1 C6 . . 116.0(4)
C2 C1 Ge1 . . 131.4(3)
C6 C1 Ge1 . . 112.1(3)
C2 C1 Li1 . 2_575 120.4(3)
C6 C1 Li1 . 2_575 67.4(3)
Ge1 C1 Li1 . 2_575 83.8(2)
C3 C2 C1 . . 122.4(4)
C3 C2 C12 . . 117.7(4)
C1 C2 C12 . . 119.8(4)
C2 C3 C4 . . 120.1(4)
C5 C4 C3 . . 120.4(4)
C4 C5 C6 . . 120.8(4)
C7 C6 C5 . . 125.8(4)
C7 C6 C1 . . 114.0(4)
C5 C6 C1 . . 120.2(4)
C7 C6 Li1 . 2_575 75.9(3)
C5 C6 Li1 . 2_575 116.9(4)
C1 C6 Li1 . 2_575 75.8(3)
N1 C7 C6 . . 115.0(4)
N1 C7 Li1 . 2_575 81.3(3)
C6 C7 Li1 . 2_575 68.7(3)
N1 C8 C11 . . 109.1(3)
N1 C8 C10 . . 109.0(4)
C11 C8 C10 . . 108.6(4)
N1 C8 C9 . . 109.2(4)
C11 C8 C9 . . 109.4(4)
C10 C8 C9 . . 111.4(4)
N2 C12 C2 . . 123.7(4)
N2 C13 C14 . . 106.8(3)
N2 C13 C16 . . 107.4(3)
C14 C13 C16 . . 109.5(4)
N2 C13 C15 . . 113.3(3)
C14 C13 C15 . . 110.6(4)
C16 C13 C15 . . 109.1(4)
N2 Li1 C6 . 2_575 109.8(4)
N2 Li1 C7 . 2_575 126.2(4)
C6 Li1 C7 2_575 2_575 35.39(18)
N2 Li1 C1 . 2_575 120.7(4)
C6 Li1 C1 2_575 2_575 36.79(18)
C7 Li1 C1 2_575 2_575 61.3(2)
N2 Li1 N1 . 2_575 156.9(4)
C6 Li1 N1 2_575 2_575 58.3(2)
C7 Li1 N1 2_575 2_575 32.57(16)
C1 Li1 N1 2_575 2_575 63.4(2)
N2 Li1 Ge1 . . 81.7(3)
C6 Li1 Ge1 2_575 . 159.3(4)
C7 Li1 Ge1 2_575 . 147.6(4)
C1 Li1 Ge1 2_575 . 122.6(3)
N1 Li1 Ge1 2_575 . 116.4(3)
N2 Li1 Ge1 . 2_575 157.2(4)
C6 Li1 Ge1 2_575 2_575 65.5(2)
C7 Li1 Ge1 2_575 2_575 64.0(2)
C1 Li1 Ge1 2_575 2_575 41.89(16)
N1 Li1 Ge1 2_575 2_575 41.15(14)
Ge1 Li1 Ge1 . 2_575 97.1(2)
N2 Li1 Li1 . 2_575 110.5(3)
C6 Li1 Li1 2_575 2_575 100.8(4)
C7 Li1 Li1 2_575 2_575 115.0(4)
C1 Li1 Li1 2_575 2_575 64.0(3)
N1 Li1 Li1 2_575 2_575 92.0(3)
Ge1 Li1 Li1 . 2_575 58.6(2)
Ge1 Li1 Li1 2_575 2_575 52.1(2)
C7 N1 C8 . . 118.5(3)
C7 N1 Ge1 . . 115.1(3)
C8 N1 Ge1 . . 126.0(3)
C7 N1 Li1 . 2_575 66.2(3)
C8 N1 Li1 . 2_575 128.4(3)
Ge1 N1 Li1 . 2_575 79.5(2)
C12 N2 C13 . . 117.9(4)
C12 N2 Li1 . . 118.7(4)
C13 N2 Li1 . . 121.2(3)

loop_
_geom_bond_atom_site_label_1
_geom_bond_atom_site_label_2
_geom_bond_site_symmetry_2
_geom_bond_distance
Ge1 N1 . 1.939(3)
Ge1 C1 . 1.946(4)
Ge1 Li1 . 2.680(7)
Ge1 Li1 2_575 2.897(8)
C1 C2 . 1.435(6)
C1 C6 . 1.463(5)
C1 Li1 2_575 2.368(9)
C2 C3 . 1.378(6)
C2 C12 . 1.480(6)
C3 C4 . 1.436(6)
C4 C5 . 1.357(6)
C5 C6 . 1.437(6)
C6 C7 . 1.401(6)
C6 Li1 2_575 2.255(9)
C7 N1 . 1.380(5)
C7 Li1 2_575 2.346(8)
C8 N1 . 1.491(5)
C8 C11 . 1.528(6)
C8 C10 . 1.533(7)
C8 C9 . 1.536(7)
C12 N2 . 1.281(5)
C13 N2 . 1.495(5)
C13 C14 . 1.528(7)
C13 C16 . 1.536(6)
C13 C15 . 1.541(6)
Li1 N2 . 2.101(9)
Li1 C6 2_575 2.255(9)
Li1 C7 2_575 2.346(8)
Li1 C1 2_575 2.368(9)
Li1 N1 2_575 2.535(8)
Li1 Ge1 2_575 2.897(8)
Li1 Li1 2_575 3.175(15)
N1 Li1 2_575 2.535(8)
